data_4344738
loop_
_publ_author_name
'Zhang, Shaowei'
'Li, Han'
'Duan, Eryue'
'Han, Zongsu'
'Li, Leilei'
'Tang, Jinkui'
'Shi, Wei'
'Cheng, Peng'

_publ_section_title
;
 A 3D Heterometallic Coordination Polymer Constructed by Trimeric {NiDy2}
 Single-Molecule Magnet Units.
;
_journal_issue 3
_journal_name_full 'Inorganic chemistry'
_journal_page_first 1202
_journal_page_last 1207
_journal_paper_doi 10.1021/acs.inorgchem.5b02378
_journal_volume 55
_journal_year 2016
_chemical_formula_sum 'C38 H30 Dy2 N6 Ni O20'
_chemical_formula_weight 1274.39
_chemical_name_systematic
; 
 ? 
;
_space_group_IT_number 72
_symmetry_cell_setting orthorhombic
_symmetry_space_group_name_Hall '-I 2 2c'
_symmetry_space_group_name_H-M 'I b a m'
_atom_sites_solution_hydrogens geom
_atom_sites_solution_primary direct
_atom_sites_solution_secondary difmap
_audit_creation_method SHELXL-97
_cell_angle_alpha 90.00
_cell_angle_beta 90.00
_cell_angle_gamma 90.00
_cell_formula_units_Z 4
_cell_length_a 13.3451(4)
_cell_length_b 23.7349(7)
_cell_length_c 13.1709(4)
_cell_measurement_reflns_used 2846
_cell_measurement_temperature 129.9(3)
_cell_measurement_theta_max 28.7830
_cell_measurement_theta_min 3.5110
_cell_volume 4171.8(2)
_computing_structure_refinement 'SHELXL-97 (Sheldrick, 1997)'
_computing_structure_solution 'SHELXS-97 (Sheldrick, 1990)'
_diffrn_ambient_temperature 129.9(3)
_diffrn_detector_area_resol_mean 16.2116
_diffrn_measured_fraction_theta_full 0.990
_diffrn_measured_fraction_theta_max 0.990
_diffrn_measurement_device_type 'SuperNova, Single source at offset, Eos'
_diffrn_radiation_monochromator mirror
_diffrn_radiation_source 'SuperNova (Mo) X-ray Source'
_diffrn_radiation_type MoK\a
_diffrn_radiation_wavelength 0.71073
_diffrn_reflns_av_R_equivalents 0.0752
_diffrn_reflns_av_sigmaI/netI 0.0694
_diffrn_reflns_limit_h_max 9
_diffrn_reflns_limit_h_min -15
_diffrn_reflns_limit_k_max 28
_diffrn_reflns_limit_k_min -15
_diffrn_reflns_limit_l_max 14
_diffrn_reflns_limit_l_min -15
_diffrn_reflns_number 5547
_diffrn_reflns_theta_full 25.00
_diffrn_reflns_theta_max 25.00
_diffrn_reflns_theta_min 3.05
_exptl_absorpt_coefficient_mu 4.084
_exptl_absorpt_correction_T_max 0.8537
_exptl_absorpt_correction_T_min 0.6855
_exptl_absorpt_correction_type multi-scan
_exptl_absorpt_process_details SADABS
_exptl_crystal_colour Yellow
_exptl_crystal_density_diffrn 2.029
_exptl_crystal_density_method 'not measured'
_exptl_crystal_description Rodlike
_exptl_crystal_F_000 2480
_exptl_crystal_size_max 0.10
_exptl_crystal_size_mid 0.06
_exptl_crystal_size_min 0.04
_refine_diff_density_max 1.490
_refine_diff_density_min -1.165
_refine_diff_density_rms 0.202
_refine_ls_extinction_method none
_refine_ls_goodness_of_fit_ref 1.138
_refine_ls_hydrogen_treatment mixed
_refine_ls_matrix_type full
_refine_ls_number_parameters 225
_refine_ls_number_reflns 1915
_refine_ls_number_restraints 42
_refine_ls_restrained_S_all 1.126
_refine_ls_R_factor_all 0.0597
_refine_ls_R_factor_gt 0.0519
_refine_ls_shift/su_max 0.007
_refine_ls_shift/su_mean 0.000
_refine_ls_structure_factor_coef Fsqd
_refine_ls_weighting_details 'calc w=1/[\s^2^(Fo^2^)+(0.0353P)^2^+74.0900P] where P=(Fo^2^+2Fc^2^)/3'
_refine_ls_weighting_scheme calc
_refine_ls_wR_factor_gt 0.1151
_refine_ls_wR_factor_ref 0.1192
_reflns_number_gt 1707
_reflns_number_total 1915
_reflns_threshold_expression >2sigma(I)
_cod_data_source_file ic5b02378_si_002.cif
_cod_data_source_block p140414e
_cod_depositor_comments
;
The following automatic conversions were performed:

'_symmetry_cell_setting' value 'Orthorhombic' changed to
'orthorhombic' according to
/usr/data/users/saulius/crontab/automatic-downloads/current/ACS/lib/dictionaries/cif_core.dic
dictionary named 'cif_core.dic' version 2.4.2 from 2011-04-26.

'_exptl_absorpt_correction_type' value 'Multi-scan' changed to
'multi-scan' according to
/usr/data/users/saulius/crontab/automatic-downloads/current/ACS/lib/dictionaries/cif_core.dic
dictionary named 'cif_core.dic' version 2.4.2 from 2011-04-26.

Automatic conversion script
Id: cif_fix_values 4268 2015-11-12 08:31:59Z antanas 
;
_cod_original_sg_symbol_H-M Ibam
_cod_database_code 4344738

loop_
_symmetry_equiv_pos_as_xyz
'x, y, z'
'-x, -y, z'
'x, -y, -z+1/2'
'-x, y, -z+1/2'
'x+1/2, y+1/2, z+1/2'
'-x+1/2, -y+1/2, z+1/2'
'x+1/2, -y+1/2, -z+1'
'-x+1/2, y+1/2, -z+1'
'-x, -y, -z'
'x, y, -z'
'-x, y, z-1/2'
'x, -y, z-1/2'
'-x+1/2, -y+1/2, -z+1/2'
'x+1/2, y+1/2, -z+1/2'
'-x+1/2, y+1/2, z'
'x+1/2, -y+1/2, z'

loop_
_atom_site_label
_atom_site_type_symbol
_atom_site_fract_x
_atom_site_fract_y
_atom_site_fract_z
_atom_site_U_iso_or_equiv
_atom_site_adp_type
_atom_site_occupancy
_atom_site_symmetry_multiplicity
_atom_site_calc_flag
_atom_site_refinement_flags
_atom_site_disorder_assembly
_atom_site_disorder_group
Dy1 Dy 0.554040(15) 0.655252(8) 0.5000 0.01620(5) Uani 1 2 d SU . .
Ni1 Ni 0.5000 0.5000 0.5000 0.0266(2) Uani 1 4 d SU . .
O1 O 0.56380(16) 0.56556(10) 0.3985(2) 0.0311(7) Uani 1 1 d U . .
O2 O 0.6958(3) 0.61877(17) 0.4089(3) 0.0334(6) Uani 0.60 1 d PU . 1
O3 O 0.3967(2) 0.62594(13) 0.5000 0.0336(10) Uani 1 2 d S . .
O5 O 0.6427(3) 0.73826(13) 0.5000 0.0382(11) Uani 1 2 d S . .
O6 O 0.4815(2) 0.75769(13) 0.5000 0.0294(9) Uani 1 2 d S . .
O7 O 0.5136(3) 0.68395(11) 0.3324(2) 0.0522(9) Uani 1 1 d . . .
N2 N 0.9748(3) 0.5223(2) 0.2277(4) 0.0252(16) Uani 0.50 1 d P . .
N3 N 0.3361(6) 0.7706(3) 0.3383(7) 0.168(4) Uani 0.50 1 d PD A -1
H3A H 0.3012 0.7878 0.3878 0.201 Uiso 0.50 1 calc PR A -1
H3B H 0.3822 0.7483 0.3677 0.201 Uiso 0.50 1 calc PR A -1
C1 C 0.3390(4) 0.5839(2) 0.5000 0.0346(15) Uani 1 2 d S . .
C2 C 0.2299(4) 0.59630(19) 0.5000 0.0373(16) Uani 1 2 d S . .
C3 C 0.1613(4) 0.5533(2) 0.5000 0.058(2) Uani 1 2 d S . .
H3 H 0.1840 0.5140 0.5000 0.070 Uiso 0.50 2 calc SPR . .
C4 C 0.1989(4) 0.65250(19) 0.5000 0.0326(15) Uani 1 2 d S . .
H4 H 0.2467 0.6810 0.5000 0.039 Uiso 0.50 2 calc SPR . .
C5 C 0.5727(3) 0.7739(2) 0.5000 0.0246(12) Uani 1 2 d S . .
C6 C 0.5981(4) 0.8335(2) 0.5000 0.0305(14) Uani 1 2 d S . .
C7 C 0.5260(3) 0.87885(18) 0.5000 0.0253(13) Uani 1 2 d S . .
H7 H 0.4541 0.8703 0.5000 0.030 Uiso 1 2 calc SR . 2
C9 C 0.6524(2) 0.57782(16) 0.3719(3) 0.0363(11) Uani 1 1 d . . .
C10 C 0.4796(6) 0.6657(2) 0.2593(6) 0.031(2) Uani 0.50 1 d P . .
H10 H 0.4418 0.6331 0.2676 0.037 Uiso 0.50 1 calc PR . .
C11 C 0.7060(7) 0.5492(4) 0.2859(7) 0.0328(7) Uani 0.40 1 d PU . 1
C12 C 0.6613(3) 0.5000 0.2500 0.0382(15) Uani 1 2 d S . .
H12 H 0.5916 0.5000 0.2500 0.046 Uiso 1 2 calc SR . 1
H12A H 0.5916 0.5000 0.2500 0.046 Uiso 1 2 calc SR . 2
C13 C 0.8200(5) 0.5323(3) 0.3232(6) 0.033(2) Uani 0.50 1 d P . 2
C14 C 0.8146(5) 0.5520(3) 0.2834(6) 0.0340(3) Uani 0.50 1 d PU . 1
C15 C 0.8680(4) 0.5136(2) 0.2328(5) 0.0186(17) Uani 0.50 1 d P . .
C16 C 0.7128(4) 0.5347(2) 0.3149(4) 0.0205(6) Uani 0.60 1 d PU . 2
C17 C 0.2670(7) 0.7355(5) 0.2766(10) 0.168(4) Uani 0.50 1 d PD A -1
H17A H 0.2944 0.7305 0.2098 0.252 Uiso 0.50 1 calc PR A -1
H17B H 0.2030 0.7538 0.2718 0.252 Uiso 0.50 1 calc PR A -1
H17C H 0.2589 0.6994 0.3084 0.252 Uiso 0.50 1 calc PR A -1
C18 C 0.3863(8) 0.8128(4) 0.2768(10) 0.168(4) Uani 0.50 1 d PD A -1
H18A H 0.3815 0.8026 0.2064 0.252 Uiso 0.50 1 calc PR A -1
H18B H 0.4556 0.8149 0.2960 0.252 Uiso 0.50 1 calc PR A -1
H18C H 0.3551 0.8488 0.2872 0.252 Uiso 0.50 1 calc PR A -1
O8 O 0.6856(4) 0.6310(2) 0.3798(4) 0.0219(6) Uani 0.40 1 d PU . 2
O9 O 0.3660(2) 0.53400(12) 0.4818(3) 0.0110(12) Uani 0.50 1 d P . 2
N1 N 0.4848(3) 0.97541(18) 0.5000 0.0587(19) Uani 1 2 d S . 2
C19 C 0.5590(4) 0.9337(2) 0.5216(4) 0.0169(3) Uani 0.50 1 d PU . 2

loop_
_atom_site_aniso_label
_atom_site_aniso_U_11
_atom_site_aniso_U_22
_atom_site_aniso_U_33
_atom_site_aniso_U_23
_atom_site_aniso_U_13
_atom_site_aniso_U_12
Dy1 0.01906(9) 0.01069(9) 0.01885(10) 0.000 0.000 -0.00194(9)
Ni1 0.0184(4) 0.0139(3) 0.0473(5) 0.000 0.000 0.0014(4)
O1 0.0281(11) 0.0269(11) 0.0382(14) -0.0060(11) 0.0022(11) 0.0041(11)
O2 0.0333(9) 0.0332(9) 0.0336(10) -0.0010(8) 0.0003(8) 0.0001(8)
O3 0.0203(15) 0.0197(15) 0.061(2) 0.000 0.000 -0.0010(16)
O5 0.0314(17) 0.0125(14) 0.071(3) 0.000 0.000 0.0006(16)
O6 0.0300(16) 0.0225(15) 0.0356(19) 0.000 0.000 -0.0091(16)
O7 0.104(2) 0.0288(12) 0.0241(13) 0.0009(12) -0.0080(16) 0.0042(18)
N2 0.024(3) 0.026(2) 0.025(3) 0.007(2) 0.000(2) -0.002(2)
N3 0.157(6) 0.251(9) 0.095(7) -0.003(7) -0.011(5) 0.148(5)
C1 0.022(2) 0.020(2) 0.062(4) 0.000 0.000 -0.001(2)
C2 0.022(2) 0.016(2) 0.073(4) 0.000 0.000 -0.006(2)
C3 0.017(2) 0.014(2) 0.144(7) 0.000 0.000 0.001(2)
C4 0.021(2) 0.016(2) 0.061(4) 0.000 0.000 -0.005(2)
C5 0.028(2) 0.020(2) 0.026(2) 0.000 0.000 -0.012(2)
C6 0.021(2) 0.019(2) 0.052(3) 0.000 0.000 0.001(2)
C7 0.020(2) 0.0110(19) 0.045(3) 0.000 0.000 -0.002(2)
C9 0.0191(15) 0.0389(19) 0.051(2) -0.006(2) 0.0001(17) 0.0073(17)
C10 0.060(7) 0.021(2) 0.011(3) 0.007(4) 0.003(4) -0.001(4)
C11 0.0335(10) 0.0324(10) 0.0325(11) -0.0001(8) -0.0002(8) 0.0000(8)
C12 0.015(2) 0.065(3) 0.034(3) -0.015(3) 0.000 0.000
C13 0.021(3) 0.043(4) 0.035(4) -0.009(4) 0.010(3) 0.009(3)
C14 0.0340(5) 0.0340(5) 0.0341(5) 0.0001(4) -0.0002(4) 0.0000(4)
C15 0.021(2) 0.017(3) 0.018(3) -0.005(3) 0.003(3) -0.011(2)
C16 0.0206(10) 0.0201(10) 0.0206(10) -0.0013(8) -0.0010(8) -0.0007(8)
C17 0.157(6) 0.251(9) 0.095(7) -0.003(7) -0.011(5) 0.148(5)
C18 0.157(6) 0.251(9) 0.095(7) -0.003(7) -0.011(5) 0.148(5)
O8 0.0221(10) 0.0221(10) 0.0216(10) -0.0006(8) 0.0002(8) 0.0002(8)
O9 0.0149(14) 0.0074(13) 0.011(3) 0.0038(16) -0.0030(15) 0.0029(14)
N1 0.0161(19) 0.0201(18) 0.140(5) 0.000 0.000 -0.0055(19)
C19 0.0169(5) 0.0170(5) 0.0169(5) 0.0001(4) 0.0003(4) 0.0000(4)

loop_
_atom_type_symbol
_atom_type_description
_atom_type_scat_dispersion_real
_atom_type_scat_dispersion_imag
_atom_type_scat_source
C C 0.0033 0.0016 'International Tables Vol C Tables 4.2.6.8 and 6.1.1.4'
H H 0.0000 0.0000 'International Tables Vol C Tables 4.2.6.8 and 6.1.1.4'
Dy Dy -0.1892 4.4098 'International Tables Vol C Tables 4.2.6.8 and 6.1.1.4'
N N 0.0061 0.0033 'International Tables Vol C Tables 4.2.6.8 and 6.1.1.4'
Ni Ni 0.3393 1.1124 'International Tables Vol C Tables 4.2.6.8 and 6.1.1.4'
O O 0.0106 0.0060 'International Tables Vol C Tables 4.2.6.8 and 6.1.1.4'

loop_
_geom_angle_atom_site_label_1
_geom_angle_atom_site_label_2
_geom_angle_atom_site_label_3
_geom_angle
_geom_angle_site_symmetry_1
_geom_angle_site_symmetry_3
O3 Dy1 O5 139.31(12) . .
O3 Dy1 O7 82.77(9) . 10_556
O5 Dy1 O7 82.59(8) . 10_556
O3 Dy1 O7 82.77(9) . .
O5 Dy1 O7 82.59(8) . .
O7 Dy1 O7 137.01(15) 10_556 .
O3 Dy1 O2 129.37(12) . 10_556
O5 Dy1 O2 84.47(12) . 10_556
O7 Dy1 O2 79.52(13) 10_556 10_556
O7 Dy1 O2 138.38(13) . 10_556
O3 Dy1 O2 129.37(12) . .
O5 Dy1 O2 84.47(12) . .
O7 Dy1 O2 138.38(13) 10_556 .
O7 Dy1 O2 79.52(13) . .
O2 Dy1 O2 59.9(2) 10_556 .
O3 Dy1 O8 127.63(14) . 10_556
O5 Dy1 O8 80.31(14) . 10_556
O7 Dy1 O8 68.10(16) 10_556 10_556
O7 Dy1 O8 146.88(16) . 10_556
O2 Dy1 O8 11.83(16) 10_556 10_556
O2 Dy1 O8 70.79(17) . 10_556
O3 Dy1 O8 127.63(14) . .
O5 Dy1 O8 80.31(14) . .
O7 Dy1 O8 146.88(16) 10_556 .
O7 Dy1 O8 68.10(16) . .
O2 Dy1 O8 70.79(17) 10_556 .
O2 Dy1 O8 11.83(16) . .
O8 Dy1 O8 81.2(3) 10_556 .
O3 Dy1 O1 77.48(9) . .
O5 Dy1 O1 134.30(8) . .
O7 Dy1 O1 138.48(9) 10_556 .
O7 Dy1 O1 76.14(9) . .
O2 Dy1 O1 85.38(11) 10_556 .
O2 Dy1 O1 52.34(11) . .
O8 Dy1 O1 96.19(14) 10_556 .
O8 Dy1 O1 54.32(14) . .
O3 Dy1 O1 77.48(9) . 10_556
O5 Dy1 O1 134.30(8) . 10_556
O7 Dy1 O1 76.14(9) 10_556 10_556
O7 Dy1 O1 138.48(9) . 10_556
O2 Dy1 O1 52.34(11) 10_556 10_556
O2 Dy1 O1 85.38(11) . 10_556
O8 Dy1 O1 54.32(14) 10_556 10_556
O8 Dy1 O1 96.19(14) . 10_556
O1 Dy1 O1 64.16(12) . 10_556
O3 Dy1 O6 86.61(11) . .
O5 Dy1 O6 52.69(11) . .
O7 Dy1 O6 69.45(7) 10_556 .
O7 Dy1 O6 69.45(7) . .
O2 Dy1 O6 128.79(11) 10_556 .
O2 Dy1 O6 128.79(11) . .
O8 Dy1 O6 119.15(14) 10_556 .
O8 Dy1 O6 119.15(14) . .
O1 Dy1 O6 143.60(7) . .
O1 Dy1 O6 143.60(7) 10_556 .
O3 Dy1 C9 103.70(10) . .
O5 Dy1 C9 108.63(10) . .
O7 Dy1 C9 148.21(11) 10_556 .
O7 Dy1 C9 74.72(11) . .
O2 Dy1 C9 72.36(13) 10_556 .
O2 Dy1 C9 25.74(12) . .
O8 Dy1 C9 84.19(15) 10_556 .
O8 Dy1 C9 28.39(15) . .
O1 Dy1 C9 26.70(9) . .
O1 Dy1 C9 75.06(10) 10_556 .
O6 Dy1 C9 141.08(9) . .
O9 Ni1 O9 13.9(2) 2_665 9_666
O9 Ni1 O9 166.1(2) 2_665 .
O9 Ni1 O9 180.0 9_666 .
O9 Ni1 O9 180.000(1) 2_665 10_556
O9 Ni1 O9 166.1(2) 9_666 10_556
O9 Ni1 O9 13.9(2) . 10_556
O9 Ni1 O1 90.69(11) 2_665 10_556
O9 Ni1 O1 82.31(11) 9_666 10_556
O9 Ni1 O1 97.69(11) . 10_556
O9 Ni1 O1 89.31(11) 10_556 10_556
O9 Ni1 O1 89.31(11) 2_665 2_665
O9 Ni1 O1 97.69(11) 9_666 2_665
O9 Ni1 O1 82.31(11) . 2_665
O9 Ni1 O1 90.69(11) 10_556 2_665
O1 Ni1 O1 180.00(9) 10_556 2_665
O9 Ni1 O1 82.31(11) 2_665 .
O9 Ni1 O1 90.69(11) 9_666 .
O9 Ni1 O1 89.31(11) . .
O9 Ni1 O1 97.69(11) 10_556 .
O1 Ni1 O1 74.01(13) 10_556 .
O1 Ni1 O1 105.99(13) 2_665 .
O9 Ni1 O1 97.69(11) 2_665 9_666
O9 Ni1 O1 89.31(11) 9_666 9_666
O9 Ni1 O1 90.69(11) . 9_666
O9 Ni1 O1 82.31(11) 10_556 9_666
O1 Ni1 O1 105.99(13) 10_556 9_666
O1 Ni1 O1 74.01(13) 2_665 9_666
O1 Ni1 O1 180.00(9) . 9_666
C9 O1 Ni1 133.2(2) . .
C9 O1 Dy1 90.0(2) . .
Ni1 O1 Dy1 104.65(10) . .
C9 O2 Dy1 96.4(3) . .
C1 O3 Dy1 145.9(3) . .
C5 O5 Dy1 101.2(3) . .
C5 O6 Dy1 85.8(3) . .
C10 O7 C10 27.6(7) . 4_655
C10 O7 Dy1 139.6(3) . .
C10 O7 Dy1 139.6(3) 4_655 .
N2 N2 C15 114.1(6) 2_765 .
C18 N3 C17 111.7(9) . .
O9 C1 O9 21.9(3) 10_556 .
O9 C1 O3 124.7(4) 10_556 .
O9 C1 O3 124.7(4) . .
O9 C1 C2 117.8(4) 10_556 .
O9 C1 C2 117.8(4) . .
O3 C1 C2 116.1(4) . .
C3 C2 C4 120.9(5) . .
C3 C2 C1 120.4(4) . .
C4 C2 C1 118.7(4) . .
C2 C3 C19 118.5(5) . 7_465
C2 C3 C19 118.5(5) . 16_465
C19 C3 C19 23.0(4) 7_465 16_465
C6 C4 C2 121.1(4) 7_465 .
O5 C5 O6 120.3(4) . .
O5 C5 C6 118.6(4) . .
O6 C5 C6 121.1(4) . .
O5 C5 Dy1 52.9(2) . .
O6 C5 Dy1 67.4(2) . .
C6 C5 Dy1 171.5(3) . .
C4 C6 C7 117.9(4) 7_565 .
C4 C6 C5 117.4(4) 7_565 .
C7 C6 C5 124.7(4) . .
C19 C7 C19 23.4(4) . 10_556
C19 C7 C6 118.8(4) . .
C19 C7 C6 118.8(4) 10_556 .
O2 C9 O1 120.7(4) . .
O2 C9 O8 21.8(3) . .
O1 C9 O8 120.2(4) . .
O2 C9 C11 115.5(5) . .
O1 C9 C11 123.3(5) . .
O8 C9 C11 109.1(5) . .
O2 C9 C16 118.9(4) . .
O1 C9 C16 118.8(4) . .
O8 C9 C16 120.1(4) . .
C11 C9 C16 20.0(4) . .
O2 C9 Dy1 57.8(2) . .
O1 C9 Dy1 63.26(19) . .
O8 C9 Dy1 59.6(3) . .
C11 C9 Dy1 165.4(4) . .
C16 C9 Dy1 172.9(3) . .
O7 C10 O7 129.3(6) . 4_655
C12 C11 C14 117.3(7) . .
C12 C11 C9 115.5(6) . .
C14 C11 C9 118.2(7) . .
C16 C12 C16 119.8(5) . 3_565
C16 C12 C11 21.7(4) . .
C16 C12 C11 120.0(5) 3_565 .
C16 C12 C11 120.0(5) . 3_565
C16 C12 C11 21.7(4) 3_565 3_565
C11 C12 C11 129.3(8) . 3_565
C16 C13 C15 115.3(6) . 3_565
C15 C14 C11 120.9(7) . .
C15 C14 C15 26.2(4) . 3_565
C11 C14 C15 111.9(6) . 3_565
C14 C15 N2 116.9(5) . .
C14 C15 C13 121.8(6) . 3_565
N2 C15 C13 121.1(5) . 3_565
C14 C15 N2 128.5(6) . 3_565
N2 C15 N2 43.5(4) . 3_565
C13 C15 N2 98.2(4) 3_565 3_565
C12 C16 C13 121.6(5) . .
C12 C16 C9 116.8(4) . .
C13 C16 C9 121.5(5) . .
C9 O8 Dy1 92.0(3) . .
O9 O9 C1 79.03(16) 10_556 .
O9 O9 Ni1 83.03(10) 10_556 .
C1 O9 Ni1 128.2(3) . .
N1 N1 C19 115.2(5) 9_676 .
N1 N1 C19 115.2(5) 9_676 10_556
C19 N1 C19 23.0(4) . 10_556
C7 C19 N1 112.6(4) . .
C7 C19 C3 117.4(4) . 7_565
N1 C19 C3 118.2(4) . 7_565

loop_
_geom_bond_atom_site_label_1
_geom_bond_atom_site_label_2
_geom_bond_distance
_geom_bond_site_symmetry_2
Dy1 O3 2.213(3) .
Dy1 O5 2.298(3) .
Dy1 O7 2.372(3) 10_556
Dy1 O7 2.372(3) .
Dy1 O2 2.401(4) 10_556
Dy1 O2 2.401(4) .
Dy1 O8 2.433(6) 10_556
Dy1 O8 2.433(6) .
Dy1 O1 2.517(2) .
Dy1 O1 2.517(2) 10_556
Dy1 O6 2.617(3) .
Dy1 C9 2.819(4) .
Ni1 O9 1.977(3) 2_665
Ni1 O9 1.977(3) 9_666
Ni1 O9 1.977(3) .
Ni1 O9 1.977(3) 10_556
Ni1 O1 2.221(2) 10_556
Ni1 O1 2.221(2) 2_665
Ni1 O1 2.221(2) .
Ni1 O1 2.221(2) 9_666
O1 C9 1.266(4) .
O2 C9 1.232(6) .
O3 C1 1.260(6) .
O5 C5 1.261(6) .
O6 C5 1.276(6) .
O7 C10 1.149(8) .
O7 C10 1.287(8) 4_655
N2 N2 1.255(10) 2_765
N2 C15 1.443(7) .
N3 C18 1.453(12) .
N3 C17 1.485(12) .
C1 O9 1.260(6) 10_556
C1 O9 1.260(6) .
C1 C2 1.485(7) .
C2 C3 1.372(7) .
C2 C4 1.397(6) .
C3 C19 1.429(7) 7_465
C3 C19 1.429(7) 16_465
C4 C6 1.385(7) 7_465
C5 C6 1.454(7) .
C6 C4 1.385(7) 7_565
C6 C7 1.444(6) .
C7 C19 1.404(7) .
C7 C19 1.404(7) 10_556
C9 O8 1.341(7) .
C9 C11 1.502(10) .
C9 C16 1.504(6) .
C10 O7 1.287(8) 4_655
C11 C12 1.394(9) .
C11 C14 1.452(11) .
C12 C16 1.371(6) .
C12 C16 1.371(6) 3_565
C12 C11 1.394(9) 3_565
C13 C16 1.436(8) .
C13 C15 1.464(9) 3_565
C14 C15 1.335(9) .
C14 C15 1.726(9) 3_565
C15 C13 1.464(9) 3_565
C15 N2 1.742(7) 3_565
O9 O9 0.479(7) 10_556
N1 N1 1.236(9) 9_676
N1 C19 1.428(7) .
N1 C19 1.428(7) 10_556
C19 C3 1.429(7) 7_565
